data_1556341
loop_
_publ_author_name
'Vaquer, Lydia'
'Riente, Paola'
'Sala, Xavier'
'Jansat, Susanna'
'Benet-Buchholz, Jordi'
'Llobet, Antoni'
'Peric\`as, Miquel A.'

_publ_section_title
;
 Molecular ruthenium complexes anchored on magnetic nanoparticles that act
 as powerful and magnetically recyclable stereospecific epoxidation
 catalysts
;
_journal_issue 3
_journal_name_full 'Catal. Sci. Technol.'
_journal_page_first 706
_journal_paper_doi 10.1039/C2CY20616A
_journal_volume 3
_journal_year 2013
_chemical_formula_sum 'C30.5 H30 Cl2 F6 N6 O3 P2 Ru'
_chemical_formula_weight 876.52
_space_group_IT_number 15
_space_group_name_Hall '-C 2yc'
_space_group_name_H-M_alt 'C 1 2/c 1'
_symmetry_cell_setting monoclinic
_symmetry_space_group_name_H-M 'C 1 2/c 1'
_atom_sites_solution_hydrogens geom
_atom_sites_solution_primary direct
_atom_sites_solution_secondary difmap
_audit_creation_method SHELXL-97
_cell_angle_alpha 90.00
_cell_angle_beta 108.315(2)
_cell_angle_gamma 90.00
_cell_formula_units_Z 8
_cell_length_a 29.0844(10)
_cell_length_b 15.0420(5)
_cell_length_c 16.3344(6)
_cell_measurement_reflns_used 9901
_cell_measurement_temperature 100(2)
_cell_measurement_theta_max 30.77
_cell_measurement_theta_min 2.57
_cell_volume 6784.1(4)
_computing_cell_refinement 'Bruker APEX2 v2009.1-0'
_computing_data_collection 'Bruker APEX2 v2009.1-0'
_computing_data_reduction 'Bruker SAINT V7.60A'
_computing_molecular_graphics 'Bruker SHELXTL'
_computing_publication_material 'Bruker SHELXTL'
_computing_structure_refinement 'SHELXS-97 (Sheldrick, 2008)'
_computing_structure_solution 'SHELXS-97 (Sheldrick, 2008)'
_diffrn_ambient_temperature 100(2)
_diffrn_detector_area_resol_mean 512
_diffrn_detector_type '4K CCD area detector APEX II'
_diffrn_measured_fraction_theta_full 0.971
_diffrn_measured_fraction_theta_max 0.966
_diffrn_measurement_device_type 'Kappa 4-axis goniometer bruker-nonius'
_diffrn_measurement_method
;
Fullsphere data collection, phi and omega scans
;
_diffrn_measurement_specimen_support 'magnetic support whith 10 micron nylon fiber cryoloop'
_diffrn_radiation_monochromator 'Multilayer Montel 200 mirrors'
_diffrn_radiation_type MoK\a
_diffrn_radiation_wavelength 0.71073
_diffrn_reflns_av_R_equivalents 0.0533
_diffrn_reflns_av_sigmaI/netI 0.0430
_diffrn_reflns_limit_h_max 41
_diffrn_reflns_limit_h_min -41
_diffrn_reflns_limit_k_max 21
_diffrn_reflns_limit_k_min -20
_diffrn_reflns_limit_l_max 23
_diffrn_reflns_limit_l_min -23
_diffrn_reflns_number 45833
_diffrn_reflns_theta_full 30.00
_diffrn_reflns_theta_max 30.78
_diffrn_reflns_theta_min 1.54
_diffrn_source 'rotating anode X-ray tube'
_diffrn_source_current 70
_diffrn_source_power 50
_diffrn_source_size '3 mm x 0.3 mm fine focus'
_diffrn_source_type 'Bruker-Nonius FR 591'
_exptl_absorpt_coefficient_mu 0.791
_exptl_absorpt_correction_T_max 1.00
_exptl_absorpt_correction_T_min 0.97
_exptl_absorpt_correction_type empirical
_exptl_absorpt_process_details
;
SADABS Version 2008/1 Bruker-Nonius
Blessing, Acta Cryst. (1995) A51 33-38
;
_exptl_crystal_colour red
_exptl_crystal_density_diffrn 1.716
_exptl_crystal_density_method 'not measured'
_exptl_crystal_description Block
_exptl_crystal_F_000 3528
_exptl_crystal_size_max 0.06
_exptl_crystal_size_mid 0.02
_exptl_crystal_size_min 0.02
_refine_diff_density_max 1.024
_refine_diff_density_min -0.724
_refine_diff_density_rms 0.090
_refine_ls_extinction_method none
_refine_ls_goodness_of_fit_ref 1.026
_refine_ls_hydrogen_treatment noref
_refine_ls_matrix_type full
_refine_ls_number_parameters 523
_refine_ls_number_reflns 10257
_refine_ls_number_restraints 47
_refine_ls_restrained_S_all 1.039
_refine_ls_R_factor_all 0.0471
_refine_ls_R_factor_gt 0.0349
_refine_ls_shift/su_max 0.001
_refine_ls_shift/su_mean 0.000
_refine_ls_structure_factor_coef Fsqd
_refine_ls_weighting_details 'calc w=1/[\s^2^(Fo^2^)+(0.0320P)^2^+14.6498P] where P=(Fo^2^+2Fc^2^)/3'
_refine_ls_weighting_scheme calc
_refine_ls_wR_factor_gt 0.0798
_refine_ls_wR_factor_ref 0.0858
_reflns_number_gt 8505
_reflns_number_total 10257
_reflns_threshold_expression >2sigma(I)
_cod_data_source_file c2cy20616a.txt
_cod_data_source_block LVX013a
_cod_depositor_comments
;
The following automatic conversions were performed:

data name '_diffrn_measurement_specimen_suppport' was replaced with
'_diffrn_measurement_specimen_support' as specified in the
replacement file
'/home/saulius/struct/COD-crude-data/automatic-downloads/DataCite-retrospective/RSC/depositions/lib/lists/replacement-tags.lst'.

Automatic conversion script
Id: cif_correct_tags 6909 2019-04-08 15:41:33Z antanas 

The following automatic conversions were performed:

data item '_symmetry_cell_setting' value 'Monoclinic' was changed to
'monoclinic' in accordance with the
/home/saulius/struct/COD-crude-data/automatic-downloads/DataCite-retrospective/RSC/depositions/lib/dictionaries/cif_core.dic
dictionary named 'cif_core.dic' version 2.4.2 last updated on
2011-04-26.

Automatic conversion script
Id: cif_fix_values 6909 2019-04-08 15:41:33Z antanas 
;
_cod_original_sg_symbol_H-M C2/c
_cod_original_formula_sum 'C30.50 H30 Cl2 F6 N6 O3 P2 Ru'
_cod_database_code 1556341

loop_
_symmetry_equiv_pos_as_xyz
'x, y, z'
'-x, y, -z+1/2'
'x+1/2, y+1/2, z'
'-x+1/2, y+1/2, -z+1/2'
'-x, -y, -z'
'x, -y, z-1/2'
'-x+1/2, -y+1/2, -z'
'x+1/2, -y+1/2, z-1/2'

loop_
_atom_site_label
_atom_site_type_symbol
_atom_site_fract_x
_atom_site_fract_y
_atom_site_fract_z
_atom_site_U_iso_or_equiv
_atom_site_adp_type
_atom_site_occupancy
_atom_site_symmetry_multiplicity
_atom_site_calc_flag
_atom_site_refinement_flags
_atom_site_disorder_assembly
_atom_site_disorder_group
Ru1 Ru 0.164035(6) 0.441550(9) 0.370389(10) 0.01237(4) Uani 1 1 d . . .
C1 C 0.12273(7) 0.46354(13) 0.17319(14) 0.0163(4) Uani 1 1 d . . .
H1A H 0.1284 0.5254 0.1830 0.020 Uiso 1 1 calc R . .
Cl1 Cl 0.241409(18) 0.42027(3) 0.34991(3) 0.01698(9) Uani 1 1 d . . .
N1 N 0.13419(6) 0.40808(11) 0.24135(11) 0.0147(3) Uani 1 1 d . . .
C2 C 0.10300(8) 0.43353(14) 0.08910(14) 0.0191(4) Uani 1 1 d . . .
H2A H 0.0952 0.4744 0.0424 0.023 Uiso 1 1 calc R . .
N2 N 0.16016(6) 0.31029(10) 0.37802(11) 0.0141(3) Uani 1 1 d . A .
C3 C 0.09476(8) 0.34317(14) 0.07385(14) 0.0201(4) Uani 1 1 d . . .
H3A H 0.0815 0.3212 0.0167 0.024 Uiso 1 1 calc R . .
N3 N 0.19390(6) 0.42211(10) 0.50170(11) 0.0140(3) Uani 1 1 d . . .
C4 C 0.10635(8) 0.28547(14) 0.14382(14) 0.0189(4) Uani 1 1 d . . .
H4A H 0.1009 0.2234 0.1350 0.023 Uiso 1 1 calc R . .
N4 N 0.09653(6) 0.46670(11) 0.37447(11) 0.0151(3) Uani 1 1 d . . .
C5 C 0.12595(7) 0.31894(13) 0.22662(13) 0.0153(4) Uani 1 1 d . . .
N5 N 0.11992(6) 0.61446(11) 0.36197(12) 0.0164(3) Uani 1 1 d . . .
C6 C 0.14029(7) 0.26308(13) 0.30518(13) 0.0153(4) Uani 1 1 d . . .
N6 N 0.16049(6) 0.57537(11) 0.36601(11) 0.0142(3) Uani 1 1 d . . .
C7 C 0.13434(7) 0.17175(13) 0.30923(14) 0.0167(4) Uani 1 1 d . A .
H7A H 0.1195 0.1385 0.2583 0.020 Uiso 1 1 calc R . .
C8 C 0.15061(7) 0.12955(13) 0.38966(14) 0.0168(4) Uani 1 1 d . . .
C9 C 0.17297(7) 0.17897(13) 0.46365(14) 0.0163(4) Uani 1 1 d . A .
H9A H 0.1852 0.1507 0.5182 0.020 Uiso 1 1 calc R . .
C10 C 0.17712(7) 0.27104(12) 0.45607(13) 0.0139(3) Uani 1 1 d . . .
C11 C 0.19740(7) 0.33448(12) 0.52690(13) 0.0146(4) Uani 1 1 d . A .
C12 C 0.21778(8) 0.30995(13) 0.61228(13) 0.0173(4) Uani 1 1 d . . .
H12A H 0.2203 0.2490 0.6281 0.021 Uiso 1 1 calc R A .
C13 C 0.23456(8) 0.37539(14) 0.67467(14) 0.0189(4) Uani 1 1 d . A .
H13A H 0.2489 0.3597 0.7335 0.023 Uiso 1 1 calc R . .
C14 C 0.23010(8) 0.46361(14) 0.64978(14) 0.0201(4) Uani 1 1 d . . .
H14A H 0.2408 0.5094 0.6915 0.024 Uiso 1 1 calc R A .
C15 C 0.20990(8) 0.48445(13) 0.56325(14) 0.0176(4) Uani 1 1 d . A .
H15A H 0.2072 0.5452 0.5467 0.021 Uiso 1 1 calc R . .
C16 C 0.06251(8) 0.40839(14) 0.38036(15) 0.0208(4) Uani 1 1 d . . .
H16A H 0.0705 0.3470 0.3876 0.025 Uiso 1 1 calc R . .
C17 C 0.01630(8) 0.43509(15) 0.37618(16) 0.0237(4) Uani 1 1 d . . .
H17A H -0.0068 0.3925 0.3810 0.028 Uiso 1 1 calc R . .
C18 C 0.00378(8) 0.52447(15) 0.36486(16) 0.0226(4) Uani 1 1 d . . .
H18A H -0.0279 0.5435 0.3617 0.027 Uiso 1 1 calc R . .
C19 C 0.03806(8) 0.58520(14) 0.35828(15) 0.0192(4) Uani 1 1 d . . .
H19A H 0.0304 0.6466 0.3502 0.023 Uiso 1 1 calc R . .
C20 C 0.08421(7) 0.55464(13) 0.36374(13) 0.0154(4) Uani 1 1 d . . .
C21 C 0.19731(7) 0.64019(12) 0.36637(13) 0.0155(4) Uani 1 1 d . . .
C22 C 0.24504(8) 0.62498(13) 0.41568(14) 0.0186(4) Uani 1 1 d . . .
H22A H 0.2540 0.5712 0.4472 0.022 Uiso 1 1 calc R . .
C23 C 0.27962(8) 0.69019(14) 0.41814(16) 0.0224(4) Uani 1 1 d . . .
H23A H 0.3122 0.6816 0.4531 0.027 Uiso 1 1 calc R . .
C24 C 0.26660(8) 0.76754(14) 0.36979(17) 0.0236(5) Uani 1 1 d . . .
H24A H 0.2904 0.8112 0.3711 0.028 Uiso 1 1 calc R . .
C25 C 0.21888(8) 0.78118(13) 0.31960(16) 0.0222(4) Uani 1 1 d . . .
H25A H 0.2102 0.8339 0.2862 0.027 Uiso 1 1 calc R . .
C26 C 0.18371(8) 0.71809(13) 0.31797(15) 0.0189(4) Uani 1 1 d . . .
H26A H 0.1509 0.7277 0.2845 0.023 Uiso 1 1 calc R . .
P1 P 0.14541(2) 0.00943(4) 0.39445(4) 0.01718(13) Uani 0.9242(12) 1 d P A 1
O1 O 0.18204(7) -0.03936(12) 0.36794(15) 0.0321(5) Uani 0.9242(12) 1 d P A 1
O2 O 0.09181(7) -0.00442(11) 0.33544(13) 0.0248(4) Uani 0.9242(12) 1 d P A 1
O3 O 0.14967(7) -0.01372(11) 0.48939(12) 0.0214(4) Uani 0.9242(12) 1 d P A 1
C27 C 0.07682(13) -0.0896(2) 0.2909(2) 0.0375(7) Uani 0.9242(12) 1 d P A 1
H27A H 0.1029 -0.1118 0.2691 0.045 Uiso 0.9242(12) 1 calc PR A 1
H27B H 0.0475 -0.0802 0.2406 0.045 Uiso 0.9242(12) 1 calc PR A 1
C28 C 0.06625(15) -0.1581(2) 0.3494(3) 0.0455(9) Uani 0.9242(12) 1 d P A 1
H28A H 0.0570 -0.2141 0.3179 0.068 Uiso 0.9242(12) 1 calc PR A 1
H28B H 0.0397 -0.1373 0.3693 0.068 Uiso 0.9242(12) 1 calc PR A 1
H28C H 0.0952 -0.1675 0.3992 0.068 Uiso 0.9242(12) 1 calc PR A 1
C29 C 0.11267(11) 0.01163(18) 0.5287(2) 0.0323(6) Uani 0.9242(12) 1 d P A 1
H29A H 0.0830 -0.0244 0.5045 0.039 Uiso 0.9242(12) 1 calc PR A 1
H29B H 0.1041 0.0752 0.5178 0.039 Uiso 0.9242(12) 1 calc PR A 1
C30 C 0.13490(15) -0.0057(2) 0.6253(2) 0.0464(8) Uani 0.9242(12) 1 d P A 1
H30A H 0.1106 0.0053 0.6542 0.070 Uiso 0.9242(12) 1 calc PR A 1
H30B H 0.1626 0.0340 0.6491 0.070 Uiso 0.9242(12) 1 calc PR A 1
H30C H 0.1458 -0.0677 0.6346 0.070 Uiso 0.9242(12) 1 calc PR A 1
P1' P 0.1239(3) 0.0250(4) 0.4113(5) 0.01718(13) Uani 0.0758(12) 1 d PD A 2
O1' O 0.1345(10) -0.0096(17) 0.4982(10) 0.0321(5) Uani 0.0758(12) 1 d PD A 2
O2' O 0.1229(8) -0.0192(12) 0.3245(10) 0.0248(4) Uani 0.0758(12) 1 d PD A 2
O3' O 0.0685(4) 0.0354(13) 0.3966(12) 0.0214(4) Uani 0.0758(12) 1 d PD A 2
C27' C 0.1022(14) -0.1061(18) 0.292(3) 0.0375(7) Uani 0.0758(12) 1 d PD A 2
H27C H 0.1279 -0.1506 0.3173 0.045 Uiso 0.0758(12) 1 calc PR A 2
H27D H 0.0965 -0.1060 0.2295 0.045 Uiso 0.0758(12) 1 calc PR A 2
C29' C 0.0564(13) 0.026(2) 0.4775(16) 0.0323(6) Uani 0.0758(12) 1 d PD A 2
H29C H 0.0206 0.0255 0.4571 0.039 Uiso 0.0758(12) 1 calc PR A 2
H29D H 0.0651 0.0855 0.5047 0.039 Uiso 0.0758(12) 1 calc PR A 2
C28' C 0.0564(15) -0.142(3) 0.306(3) 0.0455(9) Uani 0.0758(12) 1 d PD A 2
H28D H 0.0469 -0.1971 0.2736 0.068 Uiso 0.0758(12) 1 calc PR A 2
H28E H 0.0304 -0.0978 0.2858 0.068 Uiso 0.0758(12) 1 calc PR A 2
H28F H 0.0623 -0.1532 0.3676 0.068 Uiso 0.0758(12) 1 calc PR A 2
C30' C 0.0689(17) -0.036(2) 0.555(2) 0.0464(8) Uani 0.0758(12) 1 d PD A 2
H30D H 0.0508 -0.0185 0.5939 0.070 Uiso 0.0758(12) 1 calc PR A 2
H30E H 0.1037 -0.0330 0.5858 0.070 Uiso 0.0758(12) 1 calc PR A 2
H30F H 0.0602 -0.0972 0.5352 0.070 Uiso 0.0758(12) 1 calc PR A 2
P1A P 0.06561(2) 0.74308(4) 0.08118(4) 0.02600(13) Uani 1 1 d . . .
F1 F 0.11746(6) 0.78471(10) 0.13029(11) 0.0350(3) Uani 1 1 d . . .
F2 F 0.04127(6) 0.83813(12) 0.08458(12) 0.0444(4) Uani 1 1 d . . .
F3 F 0.07214(6) 0.76921(9) -0.00951(10) 0.0322(3) Uani 1 1 d . . .
F4 F 0.01361(6) 0.70174(13) 0.03084(11) 0.0443(4) Uani 1 1 d . . .
F5 F 0.09020(7) 0.64852(10) 0.07716(12) 0.0455(4) Uani 1 1 d . . .
F6 F 0.05871(8) 0.71626(14) 0.17132(11) 0.0544(5) Uani 1 1 d . . .
C1SA C 0.0077(6) 0.1608(10) 0.3312(8) 0.051(4) Uani 0.247(3) 1 d PDU B -1
H1SA H 0.0428 0.1497 0.3580 0.061 Uiso 0.247(3) 1 calc PR B -1
H1SB H 0.0004 0.2177 0.3550 0.061 Uiso 0.247(3) 1 calc PR B -1
Cl1A Cl -0.01990(17) 0.0862(4) 0.3620(3) 0.0364(9) Uani 0.247(3) 1 d PDU B -1
Cl2A Cl -0.0033(2) 0.1770(5) 0.2156(4) 0.092(2) Uani 0.247(3) 1 d PDU B -1
C1SB C -0.0015(6) 0.1160(5) 0.2640(7) 0.024(2) Uani 0.253(3) 1 d PDU B -2
H1SC H -0.0274 0.0895 0.2154 0.029 Uiso 0.253(3) 1 calc PR B -2
H1SD H 0.0293 0.0862 0.2670 0.029 Uiso 0.253(3) 1 calc PR B -2
Cl1B Cl 0.0035(6) 0.2372(2) 0.2432(11) 0.047(2) Uani 0.253(3) 1 d PDU B -2
Cl2B Cl -0.0152(4) 0.0962(8) 0.3651(8) 0.121(4) Uani 0.253(3) 1 d PDU B -2

loop_
_atom_site_aniso_label
_atom_site_aniso_U_11
_atom_site_aniso_U_22
_atom_site_aniso_U_33
_atom_site_aniso_U_23
_atom_site_aniso_U_13
_atom_site_aniso_U_12
Ru1 0.01684(7) 0.00965(7) 0.01102(8) 0.00065(5) 0.00495(6) 0.00092(5)
C1 0.0179(9) 0.0154(9) 0.0160(10) 0.0030(7) 0.0058(8) 0.0018(7)
Cl1 0.0187(2) 0.0166(2) 0.0163(2) 0.00236(16) 0.00654(19) 0.00339(16)
N1 0.0168(8) 0.0146(7) 0.0128(8) 0.0008(6) 0.0050(7) 0.0017(6)
C2 0.0204(9) 0.0222(10) 0.0141(10) 0.0043(7) 0.0047(8) 0.0020(7)
N2 0.0185(7) 0.0115(7) 0.0132(8) 0.0001(6) 0.0064(7) 0.0010(6)
C3 0.0215(10) 0.0246(10) 0.0130(10) -0.0002(7) 0.0035(8) 0.0004(8)
N3 0.0194(8) 0.0112(7) 0.0126(8) 0.0003(6) 0.0064(7) 0.0007(6)
C4 0.0214(9) 0.0193(9) 0.0157(10) -0.0011(7) 0.0055(8) -0.0006(7)
N4 0.0182(8) 0.0146(7) 0.0127(8) 0.0002(6) 0.0051(7) 0.0000(6)
C5 0.0171(8) 0.0151(8) 0.0146(10) -0.0001(7) 0.0061(8) 0.0010(7)
N5 0.0194(8) 0.0143(7) 0.0161(9) 0.0008(6) 0.0063(7) 0.0018(6)
C6 0.0189(9) 0.0136(8) 0.0142(10) -0.0013(7) 0.0066(8) -0.0002(7)
N6 0.0173(7) 0.0131(7) 0.0120(8) 0.0003(6) 0.0045(7) 0.0001(6)
C7 0.0192(9) 0.0142(9) 0.0160(10) -0.0024(7) 0.0044(8) -0.0020(7)
C8 0.0200(9) 0.0122(8) 0.0184(10) 0.0001(7) 0.0062(8) -0.0006(7)
C9 0.0199(9) 0.0131(8) 0.0157(10) 0.0017(7) 0.0055(8) 0.0009(7)
C10 0.0162(8) 0.0125(8) 0.0135(9) 0.0001(6) 0.0055(8) 0.0013(6)
C11 0.0187(9) 0.0113(8) 0.0148(10) -0.0001(6) 0.0069(8) 0.0005(6)
C12 0.0224(9) 0.0152(9) 0.0144(10) 0.0017(7) 0.0059(8) 0.0010(7)
C13 0.0224(10) 0.0210(10) 0.0123(10) 0.0009(7) 0.0040(8) 0.0003(7)
C14 0.0258(10) 0.0181(9) 0.0164(10) -0.0033(7) 0.0068(9) -0.0022(8)
C15 0.0247(10) 0.0130(9) 0.0151(10) -0.0011(7) 0.0065(9) -0.0003(7)
C16 0.0239(10) 0.0171(9) 0.0234(12) 0.0011(8) 0.0104(9) -0.0018(8)
C17 0.0221(10) 0.0227(10) 0.0295(13) 0.0007(9) 0.0124(10) -0.0037(8)
C18 0.0189(10) 0.0257(10) 0.0241(12) 0.0014(8) 0.0081(9) 0.0008(8)
C19 0.0212(10) 0.0181(9) 0.0185(11) 0.0011(7) 0.0064(9) 0.0033(7)
C20 0.0193(9) 0.0140(8) 0.0135(9) -0.0001(7) 0.0058(8) 0.0000(7)
C21 0.0192(9) 0.0120(8) 0.0166(10) -0.0024(7) 0.0073(8) -0.0009(7)
C22 0.0209(9) 0.0162(9) 0.0185(11) -0.0016(7) 0.0059(9) -0.0001(7)
C23 0.0202(9) 0.0206(10) 0.0257(12) -0.0052(8) 0.0061(9) -0.0007(8)
C24 0.0259(11) 0.0146(9) 0.0346(13) -0.0058(8) 0.0156(10) -0.0055(8)
C25 0.0285(11) 0.0117(9) 0.0314(13) 0.0004(8) 0.0162(10) 0.0014(7)
C26 0.0218(9) 0.0142(9) 0.0230(11) 0.0023(7) 0.0102(9) 0.0016(7)
P1 0.0212(3) 0.0106(2) 0.0209(3) -0.00113(19) 0.0082(2) -0.00025(19)
O1 0.0338(10) 0.0178(8) 0.0531(14) -0.0056(8) 0.0258(10) 0.0004(7)
O2 0.0247(9) 0.0184(8) 0.0278(10) -0.0011(7) 0.0032(8) -0.0065(6)
O3 0.0296(9) 0.0163(8) 0.0216(9) 0.0034(6) 0.0129(8) 0.0016(7)
C27 0.0471(18) 0.0303(14) 0.0361(17) -0.0129(12) 0.0146(16) -0.0239(13)
C28 0.066(2) 0.0251(15) 0.050(2) -0.0024(14) 0.025(2) -0.0202(14)
C29 0.0456(16) 0.0258(13) 0.0348(16) -0.0009(11) 0.0257(14) -0.0001(11)
C30 0.065(2) 0.0430(18) 0.043(2) 0.0022(14) 0.0330(19) 0.0036(16)
P1' 0.0212(3) 0.0106(2) 0.0209(3) -0.00113(19) 0.0082(2) -0.00025(19)
O1' 0.0338(10) 0.0178(8) 0.0531(14) -0.0056(8) 0.0258(10) 0.0004(7)
O2' 0.0247(9) 0.0184(8) 0.0278(10) -0.0011(7) 0.0032(8) -0.0065(6)
O3' 0.0296(9) 0.0163(8) 0.0216(9) 0.0034(6) 0.0129(8) 0.0016(7)
C27' 0.0471(18) 0.0303(14) 0.0361(17) -0.0129(12) 0.0146(16) -0.0239(13)
C29' 0.0456(16) 0.0258(13) 0.0348(16) -0.0009(11) 0.0257(14) -0.0001(11)
C28' 0.066(2) 0.0251(15) 0.050(2) -0.0024(14) 0.025(2) -0.0202(14)
C30' 0.065(2) 0.0430(18) 0.043(2) 0.0022(14) 0.0330(19) 0.0036(16)
P1A 0.0289(3) 0.0282(3) 0.0213(3) -0.0003(2) 0.0085(3) -0.0082(2)
F1 0.0324(8) 0.0324(8) 0.0368(9) 0.0001(6) 0.0060(7) -0.0100(6)
F2 0.0418(9) 0.0466(10) 0.0475(11) -0.0136(8) 0.0181(9) 0.0068(7)
F3 0.0514(9) 0.0242(7) 0.0266(8) 0.0004(6) 0.0203(8) -0.0033(6)
F4 0.0361(9) 0.0632(11) 0.0305(9) -0.0050(8) 0.0062(8) -0.0237(8)
F5 0.0586(11) 0.0208(7) 0.0486(11) 0.0051(7) 0.0047(9) 0.0007(7)
F6 0.0684(13) 0.0735(13) 0.0224(9) -0.0014(8) 0.0157(9) -0.0403(10)
C1SA 0.056(5) 0.055(5) 0.043(5) 0.000(4) 0.017(4) 0.007(4)
Cl1A 0.0270(14) 0.0409(17) 0.0352(17) 0.0039(13) 0.0012(13) 0.0091(12)
Cl2A 0.085(3) 0.092(4) 0.091(4) 0.025(3) 0.016(4) -0.003(3)
C1SB 0.022(3) 0.022(3) 0.027(5) 0.004(3) 0.007(4) -0.001(3)
Cl1B 0.048(4) 0.0320(14) 0.050(4) -0.001(2) -0.002(3) -0.0008(19)
Cl2B 0.105(5) 0.112(5) 0.132(6) -0.012(4) 0.017(4) 0.011(4)

loop_
_atom_type_symbol
_atom_type_description
_atom_type_scat_dispersion_real
_atom_type_scat_dispersion_imag
_atom_type_scat_source
C C 0.0033 0.0016 'International Tables Vol C Tables 4.2.6.8 and 6.1.1.4'
H H 0.0000 0.0000 'International Tables Vol C Tables 4.2.6.8 and 6.1.1.4'
N N 0.0061 0.0033 'International Tables Vol C Tables 4.2.6.8 and 6.1.1.4'
Cl Cl 0.1484 0.1585 'International Tables Vol C Tables 4.2.6.8 and 6.1.1.4'
Ru Ru -1.2594 0.8363 'International Tables Vol C Tables 4.2.6.8 and 6.1.1.4'
P P 0.1023 0.0942 'International Tables Vol C Tables 4.2.6.8 and 6.1.1.4'
F F 0.0171 0.0103 'International Tables Vol C Tables 4.2.6.8 and 6.1.1.4'
O O 0.0106 0.0060 'International Tables Vol C Tables 4.2.6.8 and 6.1.1.4'

loop_
_geom_angle_atom_site_label_1
_geom_angle_atom_site_label_2
_geom_angle_atom_site_label_3
_geom_angle
N2 Ru1 N6 173.15(6)
N2 Ru1 N4 96.27(7)
N6 Ru1 N4 76.99(7)
N2 Ru1 N3 78.91(7)
N6 Ru1 N3 100.27(7)
N4 Ru1 N3 95.05(7)
N2 Ru1 N1 78.95(7)
N6 Ru1 N1 101.89(7)
N4 Ru1 N1 88.76(7)
N3 Ru1 N1 157.81(6)
N2 Ru1 Cl1 87.15(5)
N6 Ru1 Cl1 99.68(5)
N4 Ru1 Cl1 173.44(5)
N3 Ru1 Cl1 91.09(5)
N1 Ru1 Cl1 86.40(5)
N1 C1 C2 122.34(19)
C1 N1 C5 118.48(18)
C1 N1 Ru1 127.28(14)
C5 N1 Ru1 114.24(13)
C1 C2 C3 119.37(19)
C6 N2 C10 122.05(17)
C6 N2 Ru1 119.03(13)
C10 N2 Ru1 118.91(13)
C2 C3 C4 118.7(2)
C15 N3 C11 117.93(18)
C15 N3 Ru1 127.63(13)
C11 N3 Ru1 114.45(13)
C5 C4 C3 119.64(19)
C16 N4 C20 118.03(17)
C16 N4 Ru1 128.53(14)
C20 N4 Ru1 113.27(13)
N1 C5 C4 121.49(19)
N1 C5 C6 114.66(18)
C4 C5 C6 123.85(18)
N6 N5 C20 112.36(16)
N2 C6 C7 120.24(18)
N2 C6 C5 113.06(16)
C7 C6 C5 126.69(19)
N5 N6 C21 110.73(15)
N5 N6 Ru1 119.24(13)
C21 N6 Ru1 130.04(13)
C6 C7 C8 118.85(19)
C9 C8 C7 119.98(18)
C9 C8 P1 121.04(16)
C7 C8 P1 118.87(16)
C9 C8 P1' 113.6(3)
C7 C8 P1' 122.0(3)
P1 C8 P1' 25.1(2)
C8 C9 C10 118.76(19)
N2 C10 C9 120.03(18)
N2 C10 C11 113.33(16)
C9 C10 C11 126.61(18)
N3 C11 C12 121.71(18)
N3 C11 C10 114.34(18)
C12 C11 C10 123.94(17)
C11 C12 C13 119.39(18)
C14 C13 C12 119.0(2)
C13 C14 C15 119.2(2)
N3 C15 C14 122.72(18)
N4 C16 C17 122.1(2)
C16 C17 C18 119.80(19)
C19 C18 C17 119.0(2)
C18 C19 C20 118.73(19)
N4 C20 N5 117.67(17)
N4 C20 C19 122.36(18)
N5 C20 C19 119.91(18)
C22 C21 C26 121.32(18)
C22 C21 N6 119.70(18)
C26 C21 N6 118.97(19)
C21 C22 C23 118.7(2)
C24 C23 C22 120.4(2)
C25 C24 C23 120.2(2)
C24 C25 C26 120.3(2)
C25 C26 C21 119.0(2)
O1 P1 O3 110.16(12)
O1 P1 O2 115.22(12)
O3 P1 O2 109.59(10)
O1 P1 C8 114.02(10)
O3 P1 C8 106.49(10)
O2 P1 C8 100.70(10)
C27 O2 P1 120.20(19)
C29 O3 P1 122.58(18)
O2 C27 C28 111.7(3)
O3 C29 C30 106.1(3)
O1' P1' O2' 132.4(14)
O1' P1' O3' 94.4(13)
O2' P1' O3' 100.3(11)
O1' P1' C8 121.5(12)
O2' P1' C8 94.5(8)
O3' P1' C8 111.3(8)
C27' O2' P1' 126(2)
C29' O3' P1' 112.2(18)
O2' C27' C28' 123(3)
O3' C29' C30' 137(3)
F1 P1A F6 90.47(9)
F1 P1A F3 90.03(9)
F6 P1A F3 179.45(11)
F1 P1A F4 179.33(10)
F6 P1A F4 90.19(9)
F3 P1A F4 89.30(9)
F1 P1A F5 90.31(9)
F6 P1A F5 90.03(11)
F3 P1A F5 89.75(9)
F4 P1A F5 89.77(10)
F1 P1A F2 89.45(9)
F6 P1A F2 90.50(11)
F3 P1A F2 89.72(9)
F4 P1A F2 90.47(10)
F5 P1A F2 179.42(11)
Cl1A C1SA Cl2A 119.3(10)
Cl2B C1SB Cl1B 111.9(8)

loop_
_geom_bond_atom_site_label_1
_geom_bond_atom_site_label_2
_geom_bond_distance
Ru1 N2 1.9838(16)
Ru1 N6 2.0156(16)
Ru1 N4 2.0210(16)
Ru1 N3 2.0662(17)
Ru1 N1 2.0736(18)
Ru1 Cl1 2.3983(5)
C1 N1 1.347(3)
C1 C2 1.387(3)
N1 C5 1.370(2)
C2 C3 1.389(3)
N2 C6 1.350(3)
N2 C10 1.350(3)
C3 C4 1.390(3)
N3 C15 1.346(3)
N3 C11 1.375(2)
C4 C5 1.387(3)
N4 C16 1.348(3)
N4 C20 1.367(2)
C5 C6 1.480(3)
N5 N6 1.301(2)
N5 C20 1.381(2)
C6 C7 1.389(3)
N6 C21 1.447(2)
C7 C8 1.401(3)
C8 C9 1.394(3)
C8 P1 1.817(2)
C8 P1' 1.836(7)
C9 C10 1.399(3)
C10 C11 1.472(3)
C11 C12 1.383(3)
C12 C13 1.390(3)
C13 C14 1.382(3)
C14 C15 1.385(3)
C16 C17 1.384(3)
C17 C18 1.390(3)
C18 C19 1.381(3)
C19 C20 1.395(3)
C21 C22 1.388(3)
C21 C26 1.399(3)
C22 C23 1.396(3)
C23 C24 1.390(3)
C24 C25 1.387(3)
C25 C26 1.390(3)
P1 O1 1.4666(18)
P1 O3 1.5560(18)
P1 O2 1.5679(19)
O2 C27 1.471(3)
O3 C29 1.466(3)
C27 C28 1.501(4)
C29 C30 1.529(5)
P1' O1' 1.451(10)
P1' O2' 1.558(9)
P1' O3' 1.561(9)
O2' C27' 1.465(10)
O3' C29' 1.477(10)
C27' C28' 1.516(10)
C29' C30' 1.528(10)
P1A F1 1.5967(16)
P1A F6 1.5988(17)
P1A F3 1.6007(15)
P1A F4 1.6026(17)
P1A F5 1.6027(18)
P1A F2 1.6040(18)
C1SA Cl1A 1.552(13)
C1SA Cl2A 1.830(14)
C1SB Cl2B 1.841(13)
C1SB Cl1B 1.869(9)
